data_7013180
loop_
_publ_author_name
'Kim, Yong-Joo'
'Han, Jin-Taek'
'Kang, Seok'
'Han, Won Seok'
'Lee, Soon W.'

_publ_section_title
;
 Reactivity of di(azido)bis(phosphine) complexes of Ni(ii), Pd(ii) and
 Pt(ii) toward organic isothiocyanates: synthesis, structures, and
 properties of bis(tetrazole-thiolato) and bis(isothiocyanato)
 complexes
;
_journal_issue 17
_journal_name_full 'Dalton Transactions'
_journal_page_first 3357
_journal_paper_doi 10.1039/b305341p
_journal_year 2003
_chemical_formula_sum 'C8 H18 N2 Ni P2 S2'
_chemical_formula_weight 327.01
_chemical_name_systematic
;
?
;
_space_group_IT_number 14
_symmetry_cell_setting monoclinic
_symmetry_space_group_name_Hall '-P 2yn'
_symmetry_space_group_name_H-M 'P 1 21/n 1'
_atom_sites_solution_hydrogens geom
_atom_sites_solution_primary direct
_atom_sites_solution_secondary difmap
_audit_creation_method SHELXL-97
_cell_angle_alpha 90.00
_cell_angle_beta 91.906(16)
_cell_angle_gamma 90.00
_cell_formula_units_Z 2
_cell_length_a 6.1832(13)
_cell_length_b 7.2920(11)
_cell_length_c 16.744(3)
_cell_measurement_reflns_used 28
_cell_measurement_temperature 293(2)
_cell_measurement_theta_max 14.08
_cell_measurement_theta_min 5.03
_cell_volume 754.5(2)
_computing_cell_refinement 'Siemens XSCANS'
_computing_data_collection 'Siemens XSCANS'
_computing_data_reduction 'Siemens SHELXTL'
_computing_molecular_graphics 'Siemens SHELXTL'
_computing_publication_material 'Siemens SHELXTL'
_computing_structure_refinement 'Siemens SHELXTL'
_computing_structure_solution 'Siemens SHELXTL'
_diffrn_ambient_temperature 293(2)
_diffrn_measured_fraction_theta_full 0.996
_diffrn_measured_fraction_theta_max 0.996
_diffrn_measurement_device 'Siemens P4'
_diffrn_measurement_method '\w scans'
_diffrn_radiation_monochromator graphite
_diffrn_radiation_source 'sealed tube'
_diffrn_radiation_type MoK\a
_diffrn_radiation_wavelength 0.71073
_diffrn_reflns_av_R_equivalents 0.0122
_diffrn_reflns_av_sigmaI/netI 0.0257
_diffrn_reflns_limit_h_max 7
_diffrn_reflns_limit_h_min 0
_diffrn_reflns_limit_k_max 8
_diffrn_reflns_limit_k_min 0
_diffrn_reflns_limit_l_max 19
_diffrn_reflns_limit_l_min -19
_diffrn_reflns_number 1458
_diffrn_reflns_theta_full 24.99
_diffrn_reflns_theta_max 24.99
_diffrn_reflns_theta_min 2.43
_diffrn_standards_interval_count 97
_diffrn_standards_number 3
_exptl_absorpt_coefficient_mu 1.749
_exptl_absorpt_correction_T_max 0.2892
_exptl_absorpt_correction_T_min 0.2464
_exptl_absorpt_correction_type empirical
_exptl_crystal_colour RED
_exptl_crystal_density_diffrn 1.439
_exptl_crystal_density_method 'not measured'
_exptl_crystal_description BLOCK
_exptl_crystal_F_000 340
_exptl_crystal_size_max 0.28
_exptl_crystal_size_mid 0.22
_exptl_crystal_size_min 0.16
_refine_diff_density_max 0.220
_refine_diff_density_min -0.182
_refine_diff_density_rms 0.043
_refine_ls_extinction_coef 0.0105(15)
_refine_ls_extinction_expression Fc^*^=kFc[1+0.001xFc^2^\l^3^/sin(2\q)]^-1/4^
_refine_ls_extinction_method SHELXL
_refine_ls_goodness_of_fit_ref 1.086
_refine_ls_hydrogen_treatment mixed
_refine_ls_matrix_type full
_refine_ls_number_parameters 71
_refine_ls_number_reflns 1329
_refine_ls_number_restraints 0
_refine_ls_restrained_S_all 1.086
_refine_ls_R_factor_all 0.0262
_refine_ls_R_factor_gt 0.0237
_refine_ls_shift/su_max 0.000
_refine_ls_shift/su_mean 0.000
_refine_ls_structure_factor_coef Fsqd
_refine_ls_weighting_details 'calc w=1/[\s^2^(Fo^2^)+(0.0268P)^2^+0.1848P] where P=(Fo^2^+2Fc^2^)/3'
_refine_ls_weighting_scheme calc
_refine_ls_wR_factor_gt 0.0629
_refine_ls_wR_factor_ref 0.0646
_reflns_number_gt 1235
_reflns_number_total 1329
_reflns_threshold_expression >2sigma(I)
_cod_data_source_file b305341p.txt
_cod_data_source_block ni(ncs)2
_cod_depositor_comments
;
The following automatic conversions were performed:
'_symmetry_cell_setting' value 'Monoclinic' changed to 'monoclinic'
according to '/home/saulius/struct/CIF-dictionaries/cif_core.dic'
dictionary named 'cif_core.dic' version 2.4.1 from 2010-06-29.

Automatic conversion script
Id: cif_fix_enum 1527 2010-12-29 10:47:43Z saulius 
;
_cod_original_sg_symbol_H-M 'P2(1)/n  '
_cod_database_code 7013180

loop_
_symmetry_equiv_pos_as_xyz
'x, y, z'
'x+1/2, -y+1/2, z+1/2'
'-x, -y, -z'
'-x-1/2, y-1/2, -z-1/2'

loop_
_atom_site_label
_atom_site_type_symbol
_atom_site_fract_x
_atom_site_fract_y
_atom_site_fract_z
_atom_site_U_iso_or_equiv
_atom_site_adp_type
_atom_site_occupancy
_atom_site_symmetry_multiplicity
_atom_site_calc_flag
_atom_site_refinement_flags
_atom_site_disorder_assembly
_atom_site_disorder_group
Ni1 Ni 0.0000 0.0000 0.0000 0.04015(15) Uani 1 2 d S . .
P1 P 0.01851(8) 0.15189(7) -0.11508(3) 0.03942(16) Uani 1 1 d . . .
S1 S -0.61936(9) -0.29363(9) -0.09221(4) 0.0604(2) Uani 1 1 d . . .
N1 N -0.2394(3) -0.1257(2) -0.03743(10) 0.0485(4) Uani 1 1 d . . .
C1 C -0.3975(3) -0.1963(3) -0.05999(11) 0.0418(4) Uani 1 1 d . . .
C2 C -0.1174(4) 0.0439(4) -0.19997(13) 0.0652(7) Uani 1 1 d . . .
H2A H -0.0622 -0.0780 -0.2064 0.078 Uiso 1 1 calc R . .
H2B H -0.0923 0.1140 -0.2473 0.078 Uiso 1 1 calc R . .
H2C H -0.2700 0.0384 -0.1913 0.078 Uiso 1 1 calc R . .
C3 C -0.0979(4) 0.3786(3) -0.10927(14) 0.0614(6) Uani 1 1 d . . .
H3A H -0.0324 0.4434 -0.0648 0.074 Uiso 1 1 calc R . .
H3B H -0.2509 0.3686 -0.1022 0.074 Uiso 1 1 calc R . .
H3C H -0.0724 0.4442 -0.1578 0.074 Uiso 1 1 calc R . .
C4 C 0.2874(4) 0.1959(4) -0.14960(16) 0.0634(6) Uani 1 1 d . . .
H4A H 0.3727 0.2536 -0.1077 0.076 Uiso 1 1 calc R . .
H4B H 0.2785 0.2753 -0.1953 0.076 Uiso 1 1 calc R . .
H4C H 0.3539 0.0822 -0.1641 0.076 Uiso 1 1 calc R . .

loop_
_atom_site_aniso_label
_atom_site_aniso_U_11
_atom_site_aniso_U_22
_atom_site_aniso_U_33
_atom_site_aniso_U_23
_atom_site_aniso_U_13
_atom_site_aniso_U_12
Ni1 0.0354(2) 0.0430(2) 0.0416(2) 0.00446(14) -0.00603(15) -0.01248(14)
P1 0.0329(3) 0.0461(3) 0.0392(3) 0.0028(2) 0.0001(2) -0.0054(2)
S1 0.0459(3) 0.0595(4) 0.0750(4) -0.0113(3) -0.0090(3) -0.0182(3)
N1 0.0432(10) 0.0517(10) 0.0500(10) 0.0047(8) -0.0067(8) -0.0141(8)
C1 0.0420(11) 0.0406(10) 0.0427(10) -0.0002(8) 0.0015(8) -0.0053(9)
C2 0.0643(15) 0.0921(18) 0.0395(11) -0.0101(12) 0.0045(11) -0.0226(14)
C3 0.0633(15) 0.0585(14) 0.0622(14) 0.0068(11) -0.0005(12) 0.0099(12)
C4 0.0405(12) 0.0720(16) 0.0782(16) 0.0181(13) 0.0113(11) -0.0047(11)

loop_
_atom_type_symbol
_atom_type_description
_atom_type_scat_dispersion_real
_atom_type_scat_dispersion_imag
_atom_type_scat_source
C C 0.0033 0.0016 'International Tables Vol C Tables 4.2.6.8 and 6.1.1.4'
H H 0.0000 0.0000 'International Tables Vol C Tables 4.2.6.8 and 6.1.1.4'
N N 0.0061 0.0033 'International Tables Vol C Tables 4.2.6.8 and 6.1.1.4'
P P 0.1023 0.0942 'International Tables Vol C Tables 4.2.6.8 and 6.1.1.4'
S S 0.1246 0.1234 'International Tables Vol C Tables 4.2.6.8 and 6.1.1.4'
Ni Ni 0.3393 1.1124 'International Tables Vol C Tables 4.2.6.8 and 6.1.1.4'

loop_
_geom_angle_atom_site_label_1
_geom_angle_atom_site_label_2
_geom_angle_atom_site_label_3
_geom_angle
_geom_angle_site_symmetry_1
_geom_angle_site_symmetry_3
_geom_angle_publ_flag
N1 Ni1 N1 180.00(15) 3 . ?
N1 Ni1 P1 90.98(6) 3 3 ?
N1 Ni1 P1 89.02(6) . 3 ?
N1 Ni1 P1 89.02(6) 3 . ?
N1 Ni1 P1 90.98(6) . . ?
P1 Ni1 P1 180.00(3) 3 . ?
C4 P1 C3 103.13(12) . . ?
C4 P1 C2 103.57(13) . . ?
C3 P1 C2 105.37(13) . . ?
C4 P1 Ni1 116.04(9) . . ?
C3 P1 Ni1 112.09(8) . . ?
C2 P1 Ni1 115.31(9) . . ?
C1 N1 Ni1 176.07(19) . . ?
N1 C1 S1 179.4(2) . . ?

loop_
_geom_bond_atom_site_label_1
_geom_bond_atom_site_label_2
_geom_bond_distance
_geom_bond_site_symmetry_2
_geom_bond_publ_flag
Ni1 N1 1.8340(17) 3 ?
Ni1 N1 1.8340(17) . ?
Ni1 P1 2.2287(6) 3 ?
Ni1 P1 2.2287(6) . ?
P1 C4 1.807(2) . ?
P1 C3 1.807(2) . ?
P1 C2 1.808(2) . ?
S1 C1 1.621(2) . ?
N1 C1 1.157(3) . ?
